data_7707724
loop_
_publ_author_name
'M\;aczka, Miros\/law'
'G\;agor, Anna'
'Zar\;eba, Jan K'
'Trzebiatowska, Monika'
'Stefa\'nska, Dagmara'
'Kucharska, Edyta'
'Hanuza, Jerzy'
'Pa\/lka, Norbert'
'Czerwi\'nska, El\.zbieta'
'Sieradzki, Adam'

_publ_section_title
;
 Benzyltrimethylammonium cadmium dicyanamide with polar order in multiple
 phases and prospects for linear and nonlinear optical temperature
 sensing.
;
_journal_issue 30
_journal_name_full 'Dalton transactions (Cambridge, England : 2003)'
_journal_page_first 10580
_journal_page_last 10592
_journal_paper_doi 10.1039/d1dt01675j
_journal_volume 50
_journal_year 2021
_chemical_formula_sum 'C16 H16 Cd N10'
_chemical_formula_weight 460.79
_space_group_crystal_system orthorhombic
_space_group_IT_number 36
_space_group_name_Hall 'C 2c -2'
_space_group_name_H-M_alt 'C m c 21'
_audit_creation_method SHELXL-2018/3
_audit_update_record
;
2021-01-26 deposited with the CCDC.	2021-06-25 downloaded from the CCDC.
;
_cell_angle_alpha 90
_cell_angle_beta 90
_cell_angle_gamma 90
_cell_formula_units_Z 4
_cell_length_a 9.9628(5)
_cell_length_b 14.1773(6)
_cell_length_c 14.0487(4)
_cell_measurement_reflns_used 5894
_cell_measurement_temperature 295(2)
_cell_measurement_theta_max 27.5690
_cell_measurement_theta_min 3.7970
_cell_volume 1984.32(14)
_computing_cell_refinement 'CrysAlisPro 1.171.38.41 (Rigaku OD, 2015)'
_computing_data_collection 'CrysAlisPro 1.171.38.41 (Rigaku OD, 2015)'
_computing_data_reduction 'CrysAlisPro 1.171.38.41 (Rigaku OD, 2015)'
_computing_structure_refinement 'SHELXL-2018/3 (Sheldrick, 2018)'
_computing_structure_solution 'SHELXT 2014/5 (Sheldrick, 2014)'
_diffrn_ambient_temperature 295(2)
_diffrn_detector_area_resol_mean 10.6249
_diffrn_measured_fraction_theta_full 1.000
_diffrn_measured_fraction_theta_max 0.967
_diffrn_measurement_device 'four-circle diffractometer'
_diffrn_measurement_device_type 'Xcalibur, Atlas'
_diffrn_radiation_type MoK\a
_diffrn_radiation_wavelength 0.71073
_diffrn_reflns_av_R_equivalents 0.0217
_diffrn_reflns_av_unetI/netI 0.0159
_diffrn_reflns_Laue_measured_fraction_full 1.000
_diffrn_reflns_Laue_measured_fraction_max 0.967
_diffrn_reflns_limit_h_max 12
_diffrn_reflns_limit_h_min -13
_diffrn_reflns_limit_k_max 19
_diffrn_reflns_limit_k_min -19
_diffrn_reflns_limit_l_max 19
_diffrn_reflns_limit_l_min -19
_diffrn_reflns_number 14992
_diffrn_reflns_point_group_measured_fraction_full 1.000
_diffrn_reflns_point_group_measured_fraction_max 0.930
_diffrn_reflns_theta_full 25.000
_diffrn_reflns_theta_max 29.467
_diffrn_reflns_theta_min 2.499
_diffrn_source 'fine-focus sealed X-ray tube'
_exptl_absorpt_coefficient_mu 1.123
_exptl_absorpt_correction_T_max 1.00000
_exptl_absorpt_correction_T_min 0.87076
_exptl_absorpt_correction_type multi-scan
_exptl_absorpt_process_details
;
CrysAlisPro 1.171.38.41 (Rigaku Oxford Diffraction, 2015)
Empirical absorption correction using spherical harmonics,
 implemented in SCALE3 ABSPACK scaling algorithm.
;
_exptl_crystal_density_diffrn 1.542
_exptl_crystal_description prism
_exptl_crystal_F_000 920
_exptl_crystal_size_max 0.19
_exptl_crystal_size_mid 0.15
_exptl_crystal_size_min 0.10
_refine_diff_density_max 0.144
_refine_diff_density_min -0.260
_refine_diff_density_rms 0.033
_refine_ls_abs_structure_details
;
 Flack x determined using 806 quotients [(I+)-(I-)]/[(I+)+(I-)]
 (Parsons, Flack and Wagner, Acta Cryst. B69 (2013) 249-259).
;
_refine_ls_abs_structure_Flack -0.033(11)
_refine_ls_goodness_of_fit_ref 1.016
_refine_ls_number_parameters 155
_refine_ls_number_reflns 2688
_refine_ls_number_restraints 8
_refine_ls_restrained_S_all 1.015
_refine_ls_R_factor_all 0.0445
_refine_ls_R_factor_gt 0.0268
_refine_ls_shift/su_max 0.000
_refine_ls_shift/su_mean 0.000
_refine_ls_wR_factor_gt 0.0528
_refine_ls_wR_factor_ref 0.0584
_reflns_Friedel_coverage 0.853
_reflns_Friedel_fraction_full 1.000
_reflns_Friedel_fraction_max 0.890
_reflns_number_gt 2034
_reflns_number_total 2688
_reflns_threshold_expression 'I > 2\s(I)'
_cod_data_source_file d1dt01675j2.cif
_cod_data_source_block BenzylTMe_Cd_rt
_cod_depositor_comments 'Adding full bibliography for 7707723--7707724.cif.'
_cod_database_code 7707724
_shelx_shelxl_version_number 2018/3
_shelx_space_group_comment
;
The symmetry employed for this shelxl refinement is uniquely defined
by the following loop, which should always be used as a source of
symmetry information in preference to the above space-group names.
They are only intended as comments.
;
_oxdiff_exptl_absorpt_empirical_full_min 0.926
_oxdiff_exptl_absorpt_empirical_full_max 1.109
_oxdiff_exptl_absorpt_empirical_details
;
Empirical correction (ABSPACK) includes:
- Absorption correction using spherical harmonics
- Frame scaling
;

loop_
_space_group_symop_operation_xyz
'x, y, z'
'-x, -y, z+1/2'
'x, -y, z+1/2'
'-x, y, z'
'x+1/2, y+1/2, z'
'-x+1/2, -y+1/2, z+1/2'
'x+1/2, -y+1/2, z+1/2'
'-x+1/2, y+1/2, z'

loop_
_atom_site_label
_atom_site_type_symbol
_atom_site_fract_x
_atom_site_fract_y
_atom_site_fract_z
_atom_site_U_iso_or_equiv
_atom_site_adp_type
_atom_site_occupancy
_atom_site_site_symmetry_order
_atom_site_calc_flag
_atom_site_refinement_flags_posn
_atom_site_refinement_flags_adp
_atom_site_refinement_flags_occupancy
_atom_site_disorder_assembly
_atom_site_disorder_group
Cd1 Cd 0.500000 0.46881(2) 0.55900(4) 0.08383(15) Uani 1 2 d S T P . .
C4 C 0.3182(4) 0.4222(3) 0.2241(2) 0.0729(10) Uani 1 1 d . . . . .
N51 N 0.3302(13) 0.3654(16) 0.2945(13) 0.081(3) Uani 0.4 1 d . U P . .
N52 N 0.2645(7) 0.3720(10) 0.2947(8) 0.081(2) Uani 0.6 1 d . U P . .
C1 C 0.500000 0.3246(4) 0.7407(4) 0.0750(14) Uani 1 2 d S T P . .
C3 C 0.3194(5) 0.3916(3) 0.3809(3) 0.0778(11) Uani 1 1 d . . . . .
N4 N 0.3400(4) 0.4058(3) 0.4590(2) 0.0945(11) Uani 1 1 d . . . . .
N21 N 0.5319(12) 0.2979(4) 0.8263(4) 0.084(5) Uani 0.5 1 d . . P . .
C2 C 0.500000 0.3538(4) 0.8969(4) 0.0707(13) Uani 1 2 d S T P . .
C7 C 0.500000 0.0632(4) 0.1970(5) 0.0745(15) Uani 1 2 d S T P . .
H7A H 0.578502 0.023946 0.187211 0.089 Uiso 0.5 1 calc R U P . .
H7B H 0.421498 0.023946 0.187211 0.089 Uiso 0.5 1 calc R U P . .
N1A N 0.500000 0.1399(3) 0.1228(4) 0.0789(14) Uani 1 2 d S T P . .
N11 N 0.5311(13) 0.3424(4) 0.6630(4) 0.079(5) Uani 0.5 1 d . . P . .
C9 C 0.6192(5) 0.1115(3) 0.3461(3) 0.0861(11) Uani 1 1 d . . . . .
H9 H 0.700117 0.100595 0.314960 0.103 Uiso 1 1 calc R U . . .
N6 N 0.3356(5) 0.4625(3) 0.1558(3) 0.0953(12) Uani 1 1 d . . . . .
C10 C 0.6195(6) 0.1423(3) 0.4388(4) 0.1037(15) Uani 1 1 d . . . . .
H10 H 0.700278 0.150972 0.470826 0.124 Uiso 1 1 calc R U . . .
C11 C 0.500000 0.1600(5) 0.4838(5) 0.109(3) Uani 1 2 d S T P . .
H11 H 0.500000 0.184263 0.545336 0.131 Uiso 1 2 calc R U P . .
C5 C 0.500000 0.0943(6) 0.0253(4) 0.099(2) Uani 1 2 d S T P . .
H5A H 0.415488 0.063490 0.014759 0.149 Uiso 0.5 1 calc R U P A -1
H5B H 0.571122 0.048750 0.021776 0.149 Uiso 0.5 1 calc R U P A -1
H5C H 0.513390 0.141784 -0.022511 0.149 Uiso 0.5 1 calc R U P A -1
C6 C 0.3765(6) 0.1988(4) 0.1309(4) 0.1152(18) Uani 1 1 d . . . . .
H6A H 0.298874 0.158612 0.131475 0.173 Uiso 1 1 calc R U . . .
H6B H 0.371319 0.240926 0.077509 0.173 Uiso 1 1 calc R U . . .
H6C H 0.379644 0.234658 0.188762 0.173 Uiso 1 1 calc R U . . .
N3 N 0.500000 0.3961(4) 0.9647(3) 0.0965(16) Uani 1 2 d S T P . .
C8 C 0.500000 0.0968(3) 0.2988(4) 0.0691(13) Uani 1 2 d S T P . .

loop_
_atom_site_aniso_label
_atom_site_aniso_U_11
_atom_site_aniso_U_22
_atom_site_aniso_U_33
_atom_site_aniso_U_23
_atom_site_aniso_U_13
_atom_site_aniso_U_12
Cd1 0.1268(3) 0.0893(2) 0.03540(14) -0.0006(3) 0.000 0.000
C4 0.100(3) 0.068(2) 0.0508(18) -0.0092(18) 0.0037(19) 0.004(2)
N51 0.105(7) 0.086(3) 0.051(2) -0.002(2) -0.003(6) -0.030(8)
N52 0.104(7) 0.087(3) 0.0508(19) -0.0019(19) -0.003(6) -0.031(7)
C1 0.104(4) 0.066(3) 0.055(3) -0.009(2) 0.000 0.000
C3 0.111(3) 0.065(2) 0.058(2) 0.0009(17) 0.012(2) -0.010(2)
N4 0.126(3) 0.109(3) 0.0480(16) -0.0068(19) 0.0016(18) -0.011(2)
N21 0.116(14) 0.080(3) 0.057(3) 0.000(3) -0.010(4) 0.029(5)
C2 0.092(4) 0.069(3) 0.051(3) 0.005(3) 0.000 0.000
C7 0.073(3) 0.050(2) 0.100(4) -0.010(3) 0.000 0.000
N1A 0.102(4) 0.060(3) 0.075(3) -0.014(2) 0.000 0.000
N11 0.100(14) 0.086(3) 0.051(3) 0.001(3) -0.001(3) 0.003(4)
C9 0.085(3) 0.078(2) 0.095(3) -0.002(2) -0.006(2) -0.004(2)
N6 0.131(3) 0.101(3) 0.0537(18) 0.0065(19) 0.014(2) 0.008(2)
C10 0.122(4) 0.092(3) 0.097(4) -0.005(3) -0.017(3) -0.013(3)
C11 0.178(9) 0.073(4) 0.076(4) -0.008(3) 0.000 0.000
C5 0.113(5) 0.098(5) 0.087(5) -0.034(4) 0.000 0.000
C6 0.163(5) 0.097(3) 0.085(3) -0.007(2) -0.001(3) 0.061(4)
N3 0.137(5) 0.102(3) 0.050(2) -0.011(3) 0.000 0.000
C8 0.078(4) 0.048(2) 0.082(4) -0.002(2) 0.000 0.000

loop_
_atom_type_symbol
_atom_type_description
_atom_type_scat_dispersion_real
_atom_type_scat_dispersion_imag
_atom_type_scat_source
C C 0.0033 0.0016 'International Tables Vol C Tables 4.2.6.8 and 6.1.1.4'
H H 0.0000 0.0000 'International Tables Vol C Tables 4.2.6.8 and 6.1.1.4'
Cd Cd -0.8075 1.2024 'International Tables Vol C Tables 4.2.6.8 and 6.1.1.4'
N N 0.0061 0.0033 'International Tables Vol C Tables 4.2.6.8 and 6.1.1.4'

loop_
_geom_angle_atom_site_label_1
_geom_angle_atom_site_label_2
_geom_angle_atom_site_label_3
_geom_angle
_geom_angle_site_symmetry_1
_geom_angle_site_symmetry_3
_geom_angle_publ_flag
N4 Cd1 N4 87.5(2) . 4_655 ?
N4 Cd1 N3 88.40(13) . 2_664 ?
N4 Cd1 N3 88.40(13) 4_655 2_664 ?
N4 Cd1 N11 100.1(2) . . ?
N4 Cd1 N11 89.5(3) 4_655 . ?
N3 Cd1 N11 171.1(3) 2_664 . ?
N4 Cd1 N11 89.5(3) . 4_655 ?
N4 Cd1 N11 100.1(2) 4_655 4_655 ?
N3 Cd1 N11 171.1(3) 2_664 4_655 ?
N11 Cd1 N11 15.3(6) . 4_655 ?
N4 Cd1 N6 177.67(13) . 2_665 ?
N4 Cd1 N6 91.81(15) 4_655 2_665 ?
N3 Cd1 N6 89.35(13) 2_664 2_665 ?
N11 Cd1 N6 82.1(3) . 2_665 ?
N11 Cd1 N6 92.8(3) 4_655 2_665 ?
N4 Cd1 N6 91.81(14) . 3_565 ?
N4 Cd1 N6 177.67(13) 4_655 3_565 ?
N3 Cd1 N6 89.35(12) 2_664 3_565 ?
N11 Cd1 N6 92.8(3) . 3_565 ?
N11 Cd1 N6 82.1(3) 4_655 3_565 ?
N6 Cd1 N6 88.8(2) 2_665 3_565 ?
N6 C4 N51 163.5(8) . . ?
N6 C4 N52 164.5(6) . . ?
C3 N51 C4 123.0(18) . . ?
C4 N52 C3 113.1(7) . . ?
N11 C1 N21 175.5(7) 4_655 . ?
N11 C1 N21 150.1(8) . . ?
N11 C1 N21 150.1(8) 4_655 4_655 ?
N11 C1 N21 175.5(7) . 4_655 ?
N4 C3 N51 163.4(9) . . ?
N4 C3 N52 166.4(6) . . ?
C3 N4 Cd1 141.5(4) . . ?
C1 N21 C2 117.7(7) . . ?
N3 C2 N21 164.6(5) . 4_655 ?
N3 C2 N21 164.6(5) . . ?
N1A C7 C8 115.4(4) . . ?
N1A C7 H7A 108.4 . . ?
C8 C7 H7A 108.4 . . ?
N1A C7 H7B 108.4 . . ?
C8 C7 H7B 108.4 . . ?
H7A C7 H7B 107.5 . . ?
C6 N1A C6 111.2(5) . 4_655 ?
C6 N1A C7 110.6(3) . . ?
C6 N1A C7 110.6(3) 4_655 . ?
C6 N1A C5 107.9(4) . . ?
C6 N1A C5 107.9(4) 4_655 . ?
C7 N1A C5 108.5(4) . . ?
N11 N11 C1 74.6(6) 4_655 . ?
N11 N11 Cd1 82.4(3) 4_655 . ?
C1 N11 Cd1 136.0(6) . . ?
C10 C9 C8 120.5(5) . . ?
C10 C9 H9 119.7 . . ?
C8 C9 H9 119.7 . . ?
C4 N6 Cd1 144.2(4) . 2_664 ?
C11 C10 C9 119.6(6) . . ?
C11 C10 H10 120.2 . . ?
C9 C10 H10 120.2 . . ?
C10 C11 C10 120.5(7) 4_655 . ?
C10 C11 H11 119.8 4_655 . ?
C10 C11 H11 119.8 . . ?
N1A C5 H5A 109.5 . . ?
N1A C5 H5B 109.5 . . ?
H5A C5 H5B 109.5 . . ?
N1A C5 H5C 109.5 . . ?
H5A C5 H5C 109.5 . . ?
H5B C5 H5C 109.5 . . ?
N1A C6 H6A 109.5 . . ?
N1A C6 H6B 109.5 . . ?
H6A C6 H6B 109.5 . . ?
N1A C6 H6C 109.5 . . ?
H6A C6 H6C 109.5 . . ?
H6B C6 H6C 109.5 . . ?
C2 N3 Cd1 156.9(5) . 2_665 ?
C9 C8 C9 119.3(6) . 4_655 ?
C9 C8 C7 120.4(3) . . ?
C9 C8 C7 120.4(3) 4_655 . ?

loop_
_geom_bond_atom_site_label_1
_geom_bond_atom_site_label_2
_geom_bond_distance
_geom_bond_site_symmetry_2
_geom_bond_publ_flag
Cd1 N4 2.305(4) . ?
Cd1 N4 2.305(4) 4_655 ?
Cd1 N3 2.328(5) 2_664 ?
Cd1 N11 2.332(6) . ?
Cd1 N11 2.332(6) 4_655 ?
Cd1 N6 2.341(4) 2_665 ?
Cd1 N6 2.341(4) 3_565 ?
C4 N6 1.130(5) . ?
C4 N51 1.28(2) . ?
C4 N52 1.333(12) . ?
N51 C3 1.274(19) . ?
N52 C3 1.358(11) . ?
C1 N11 1.163(8) 4_655 ?
C1 N11 1.163(8) . ?
C1 N21 1.300(8) . ?
C1 N21 1.300(8) 4_655 ?
C3 N4 1.134(5) . ?
N21 C2 1.309(8) . ?
C2 N3 1.127(6) . ?
C7 N1A 1.506(8) . ?
C7 C8 1.507(8) . ?
C7 H7A 0.9700 . ?
C7 H7B 0.9700 . ?
N1A C6 1.491(6) . ?
N1A C6 1.491(6) 4_655 ?
N1A C5 1.515(7) . ?
C9 C10 1.374(6) . ?
C9 C8 1.376(5) . ?
C9 H9 0.9300 . ?
C10 C11 1.372(7) . ?
C10 H10 0.9300 . ?
C11 H11 0.9300 . ?
C5 H5A 0.9600 . ?
C5 H5B 0.9600 . ?
C5 H5C 0.9600 . ?
C6 H6A 0.9600 . ?
C6 H6B 0.9600 . ?
C6 H6C 0.9600 . ?
